data_2218939
loop_
_publ_author_name
'Li, Shu-Xian'
'Zhu, Lin'
'Fun, Hoong-Kun'
'Chantrapromma, Suchada'

_publ_section_title
;
 Tetra-<i>O</i>-4-methylphenylsulfonylpentaerythritol
;
_journal_coeditor_code CI2625
_journal_issue 8
_journal_name_full 'Acta Crystallographica Section E'
_journal_page_first o1474
_journal_page_last o1475
_journal_paper_doi 10.1107/S1600536808020643
_journal_volume 64
_journal_year 2008
_chemical_formula_iupac 'C33 H36 O12 S4'
_chemical_formula_moiety 'C33 H36 O12 S4'
_chemical_formula_sum 'C33 H36 O12 S4'
_chemical_formula_weight 752.86
_chemical_melting_point 423
_chemical_name_common
;
Tetra-<i>O</i>-4-methylphenylsulfonylpentaerythritol
;
_chemical_name_systematic
;
methanetetrayltetramethylene tetra-p-toluenesulfonate
;
_space_group_IT_number 14
_symmetry_cell_setting monoclinic
_symmetry_space_group_name_Hall '-P 2ybc'
_symmetry_space_group_name_H-M 'P 1 21/c 1'
_atom_sites_solution_hydrogens geom
_atom_sites_solution_primary direct
_atom_sites_solution_secondary difmap
_audit_creation_method SHELXL-97
_cell_angle_alpha 90.00
_cell_angle_beta 110.6530(10)
_cell_angle_gamma 90.00
_cell_formula_units_Z 4
_cell_length_a 13.2983(2)
_cell_length_b 18.0368(2)
_cell_length_c 15.4181(2)
_cell_measurement_reflns_used 10090
_cell_measurement_temperature 100.00(10)
_cell_measurement_theta_max 30.00
_cell_measurement_theta_min 1.81
_cell_volume 3460.50(8)
_computing_cell_refinement 'APEX2 (Bruker, 2005)'
_computing_data_collection 'APEX2 (Bruker, 2005)'
_computing_data_reduction 'SAINT (Bruker, 2005)'
_computing_molecular_graphics 'SHELXTL (Sheldrick, 2008)'
_computing_publication_material
;
SHELXTL (Sheldrick, 2008) and PLATON (Spek, 2003)
;
_computing_structure_refinement 'SHELXTL (Sheldrick, 2008)'
_computing_structure_solution 'SHELXTL (Sheldrick, 2008)'
_diffrn_ambient_temperature 100.00(10)
_diffrn_detector_area_resol_mean 8.33
_diffrn_measured_fraction_theta_full 1.000
_diffrn_measured_fraction_theta_max 1.000
_diffrn_measurement_device_type
;
Bruker SMART APEXII CCD area-detector
;
_diffrn_measurement_method \w
_diffrn_radiation_monochromator graphite
_diffrn_radiation_source 'fine-focus sealed tube'
_diffrn_radiation_type MoK\a
_diffrn_radiation_wavelength 0.71073
_diffrn_reflns_av_R_equivalents 0.0393
_diffrn_reflns_av_sigmaI/netI 0.0345
_diffrn_reflns_limit_h_max 17
_diffrn_reflns_limit_h_min -18
_diffrn_reflns_limit_k_max 25
_diffrn_reflns_limit_k_min -25
_diffrn_reflns_limit_l_max 21
_diffrn_reflns_limit_l_min -21
_diffrn_reflns_number 45048
_diffrn_reflns_theta_full 30.00
_diffrn_reflns_theta_max 30.00
_diffrn_reflns_theta_min 1.81
_diffrn_standards_number 0
_exptl_absorpt_coefficient_mu 0.338
_exptl_absorpt_correction_T_max 0.9492
_exptl_absorpt_correction_T_min 0.8569
_exptl_absorpt_correction_type multi-scan
_exptl_absorpt_process_details '(SADABS; Bruker, 2005)'
_exptl_crystal_colour Colourless
_exptl_crystal_density_diffrn 1.445
_exptl_crystal_density_method 'not measured'
_exptl_crystal_description Block
_exptl_crystal_F_000 1576
_exptl_crystal_size_max 0.47
_exptl_crystal_size_mid 0.41
_exptl_crystal_size_min 0.16
_refine_diff_density_max 0.662
_refine_diff_density_min -0.417
_refine_ls_extinction_method none
_refine_ls_goodness_of_fit_ref 1.044
_refine_ls_hydrogen_treatment constr
_refine_ls_matrix_type full
_refine_ls_number_parameters 446
_refine_ls_number_reflns 10090
_refine_ls_number_restraints 0
_refine_ls_restrained_S_all 1.044
_refine_ls_R_factor_all 0.0589
_refine_ls_R_factor_gt 0.0434
_refine_ls_shift/su_max 0.001
_refine_ls_shift/su_mean 0.000
_refine_ls_structure_factor_coef Fsqd
_refine_ls_weighting_details 'calc w=1/[\s^2^(Fo^2^)+(0.0595P)^2^+1.2746P] where P=(Fo^2^+2Fc^2^)/3'
_refine_ls_weighting_scheme calc
_refine_ls_wR_factor_gt 0.1103
_refine_ls_wR_factor_ref 0.1191
_reflns_number_gt 7927
_reflns_number_total 10090
_reflns_threshold_expression I>2\s(I)
_cod_data_source_file ci2625.cif
_cod_data_source_block I
_cod_original_sg_symbol_H-M 'P 21/c'
_cod_database_code 2218939
_cod_database_fobs_code 2218939

loop_
_symmetry_equiv_pos_as_xyz
'x, y, z'
'-x, y+1/2, -z+1/2'
'-x, -y, -z'
'x, -y-1/2, z-1/2'

loop_
_atom_site_type_symbol
_atom_site_label
_atom_site_fract_x
_atom_site_fract_y
_atom_site_fract_z
_atom_site_U_iso_or_equiv
_atom_site_adp_type
_atom_site_calc_flag
_atom_site_refinement_flags
_atom_site_occupancy
S S1 0.04280(3) 0.38393(2) 0.37155(3) 0.01965(9) Uani d . 1
S S2 0.41959(4) 0.31806(2) 0.71340(3) 0.02583(10) Uani d . 1
S S3 0.16570(3) 0.37598(2) 0.89436(3) 0.02097(9) Uani d . 1
S S4 -0.18947(4) 0.29379(2) 0.54246(3) 0.02429(10) Uani d . 1
O O1 0.06272(10) 0.34535(6) 0.46843(7) 0.0207(2) Uani d . 1
O O2 -0.01854(10) 0.45006(6) 0.36647(8) 0.0249(2) Uani d . 1
O O3 0.00233(10) 0.32556(7) 0.30634(8) 0.0267(3) Uani d . 1
O O4 0.30102(10) 0.34530(6) 0.65781(9) 0.0256(3) Uani d . 1
O O5 0.48315(12) 0.38305(7) 0.72159(10) 0.0347(3) Uani d . 1
O O6 0.41903(11) 0.28056(7) 0.79505(9) 0.0323(3) Uani d . 1
O O7 0.14708(10) 0.33953(6) 0.79639(7) 0.0213(2) Uani d . 1
O O8 0.24146(10) 0.43489(6) 0.90850(8) 0.0256(3) Uani d . 1
O O9 0.18879(11) 0.31437(6) 0.95619(8) 0.0280(3) Uani d . 1
O O10 -0.07710(10) 0.33045(6) 0.60052(8) 0.0237(2) Uani d . 1
O O11 -0.26269(11) 0.35436(7) 0.52419(10) 0.0334(3) Uani d . 1
O O12 -0.17766(11) 0.25301(7) 0.46728(8) 0.0302(3) Uani d . 1
C C1 0.11235(13) 0.34044(8) 0.63322(10) 0.0189(3) Uani d . 1
C C2 0.08925(14) 0.39261(8) 0.55016(11) 0.0205(3) Uani d . 1
H H2B 0.0296 0.4252 0.5457 0.025 Uiso calc R 1
H H2C 0.1518 0.4227 0.5563 0.025 Uiso calc R 1
C C3 0.21256(13) 0.29377(8) 0.64564(12) 0.0213(3) Uani d . 1
H H3B 0.2282 0.2619 0.6995 0.026 Uiso calc R 1
H H3C 0.2015 0.2629 0.5915 0.026 Uiso calc R 1
C C4 0.12796(14) 0.38928(8) 0.71795(11) 0.0203(3) Uani d . 1
H H4A 0.1888 0.4222 0.7284 0.024 Uiso calc R 1
H H4B 0.0643 0.4191 0.7090 0.024 Uiso calc R 1
C C5 0.01947(13) 0.28597(8) 0.61833(11) 0.0207(3) Uani d . 1
H H5B 0.0121 0.2538 0.5660 0.025 Uiso calc R 1
H H5C 0.0322 0.2555 0.6730 0.025 Uiso calc R 1
C C6 0.17148(13) 0.40800(8) 0.37554(10) 0.0193(3) Uani d . 1
C C7 0.20491(14) 0.48153(9) 0.38533(12) 0.0246(3) Uani d . 1
H H7A 0.1592 0.5190 0.3905 0.030 Uiso calc R 1
C C8 0.30696(15) 0.49811(9) 0.38722(13) 0.0284(4) Uani d . 1
H H8B 0.3296 0.5473 0.3936 0.034 Uiso calc R 1
C C9 0.37690(14) 0.44311(10) 0.37979(12) 0.0265(3) Uani d . 1
C C10 0.34113(15) 0.36985(9) 0.36990(12) 0.0274(4) Uani d . 1
H H10A 0.3868 0.3324 0.3647 0.033 Uiso calc R 1
C C11 0.23934(15) 0.35158(9) 0.36764(12) 0.0249(3) Uani d . 1
H H11B 0.2165 0.3025 0.3610 0.030 Uiso calc R 1
C C12 0.48782(16) 0.46125(12) 0.38123(15) 0.0365(4) Uani d . 1
H H12B 0.5096 0.5085 0.4104 0.055 Uiso calc R 1
H H12C 0.4874 0.4630 0.3189 0.055 Uiso calc R 1
H H12D 0.5372 0.4238 0.4154 0.055 Uiso calc R 1
C C13 0.44820(14) 0.25381(9) 0.64082(12) 0.0250(3) Uani d . 1
C C14 0.48460(15) 0.27930(10) 0.57213(12) 0.0279(4) Uani d . 1
H H14A 0.4921 0.3298 0.5641 0.033 Uiso calc R 1
C C15 0.50952(15) 0.22807(10) 0.51580(13) 0.0296(4) Uani d . 1
H H15A 0.5344 0.2447 0.4699 0.035 Uiso calc R 1
C C16 0.49800(15) 0.15206(10) 0.52657(13) 0.0290(4) Uani d . 1
C C17 0.46100(15) 0.12852(10) 0.59613(14) 0.0306(4) Uani d . 1
H H17A 0.4530 0.0780 0.6042 0.037 Uiso calc R 1
C C18 0.43601(14) 0.17829(9) 0.65301(13) 0.0266(3) Uani d . 1
H H18A 0.4113 0.1617 0.6990 0.032 Uiso calc R 1
C C19 0.52492(17) 0.09697(12) 0.46446(14) 0.0370(4) Uani d . 1
H H19A 0.5668 0.0573 0.5013 0.056 Uiso calc R 1
H H19B 0.5654 0.1212 0.4320 0.056 Uiso calc R 1
H H19C 0.4597 0.0773 0.4205 0.056 Uiso calc R 1
C C20 0.04014(14) 0.41323(8) 0.88336(11) 0.0211(3) Uani d . 1
C C21 -0.04285(15) 0.36589(9) 0.88235(12) 0.0262(4) Uani d . 1
H H21A -0.0325 0.3148 0.8863 0.031 Uiso calc R 1
C C22 -0.14120(15) 0.39600(10) 0.87544(12) 0.0275(4) Uani d . 1
H H22A -0.1969 0.3646 0.8750 0.033 Uiso calc R 1
C C23 -0.15853(15) 0.47227(10) 0.86912(12) 0.0257(3) Uani d . 1
C C24 -0.07485(16) 0.51828(10) 0.86920(13) 0.0295(4) Uani d . 1
H H24A -0.0855 0.5693 0.8647 0.035 Uiso calc R 1
C C25 0.02422(15) 0.48965(9) 0.87594(12) 0.0267(4) Uani d . 1
H H25A 0.0795 0.5211 0.8755 0.032 Uiso calc R 1
C C26 -0.26526(16) 0.50341(11) 0.86390(14) 0.0345(4) Uani d . 1
H H26A -0.2727 0.5529 0.8395 0.052 Uiso calc R 1
H H26B -0.2694 0.5043 0.9248 0.052 Uiso calc R 1
H H26C -0.3219 0.4729 0.8240 0.052 Uiso calc R 1
C C27 -0.21526(13) 0.23237(9) 0.61915(12) 0.0229(3) Uani d . 1
C C28 -0.21199(14) 0.15680(9) 0.60537(12) 0.0250(3) Uani d . 1
H H28A -0.1927 0.1383 0.5571 0.030 Uiso calc R 1
C C29 -0.23782(15) 0.10914(10) 0.66464(13) 0.0289(4) Uani d . 1
H H29A -0.2360 0.0582 0.6556 0.035 Uiso calc R 1
C C30 -0.26628(15) 0.13558(11) 0.73704(13) 0.0294(4) Uani d . 1
C C31 -0.26943(15) 0.21215(11) 0.74919(13) 0.0304(4) Uani d . 1
H H31A -0.2891 0.2307 0.7972 0.037 Uiso calc R 1
C C32 -0.24395(15) 0.26053(10) 0.69117(12) 0.0278(4) Uani d . 1
H H32A -0.2459 0.3114 0.7000 0.033 Uiso calc R 1
C C33 -0.29291(18) 0.08257(13) 0.80129(15) 0.0412(5) Uani d . 1
H H33A -0.3346 0.0421 0.7661 0.062 Uiso calc R 1
H H33B -0.3335 0.1080 0.8328 0.062 Uiso calc R 1
H H33C -0.2276 0.0637 0.8460 0.062 Uiso calc R 1

loop_
_atom_site_aniso_label
_atom_site_aniso_U_11
_atom_site_aniso_U_22
_atom_site_aniso_U_33
_atom_site_aniso_U_12
_atom_site_aniso_U_13
_atom_site_aniso_U_23
S1 0.0232(2) 0.02041(17) 0.01541(17) 0.00089(14) 0.00691(15) -0.00004(13)
S2 0.0271(2) 0.0254(2) 0.0251(2) -0.00384(16) 0.00944(17) -0.00123(16)
S3 0.0284(2) 0.01908(17) 0.01522(18) 0.00331(14) 0.00744(16) 0.00123(13)
S4 0.0255(2) 0.02166(18) 0.0239(2) 0.00318(15) 0.00649(17) -0.00113(15)
O1 0.0300(6) 0.0187(5) 0.0152(5) -0.0004(4) 0.0103(5) -0.0008(4)
O2 0.0259(6) 0.0246(5) 0.0243(6) 0.0052(5) 0.0090(5) 0.0024(5)
O3 0.0298(7) 0.0288(6) 0.0193(6) -0.0038(5) 0.0060(5) -0.0053(5)
O4 0.0273(6) 0.0218(5) 0.0310(6) 0.0007(5) 0.0143(5) 0.0025(5)
O5 0.0381(8) 0.0302(6) 0.0361(7) -0.0115(5) 0.0133(6) -0.0044(5)
O6 0.0386(8) 0.0343(7) 0.0228(6) -0.0049(6) 0.0093(6) 0.0004(5)
O7 0.0321(7) 0.0177(5) 0.0151(5) 0.0052(4) 0.0097(5) 0.0022(4)
O8 0.0265(6) 0.0254(6) 0.0227(6) 0.0006(5) 0.0057(5) -0.0001(5)
O9 0.0401(8) 0.0243(6) 0.0180(6) 0.0057(5) 0.0085(5) 0.0053(4)
O10 0.0224(6) 0.0204(5) 0.0289(6) 0.0013(4) 0.0099(5) -0.0037(5)
O11 0.0310(7) 0.0252(6) 0.0390(8) 0.0076(5) 0.0063(6) 0.0022(5)
O12 0.0381(8) 0.0297(6) 0.0213(6) 0.0014(5) 0.0088(5) -0.0021(5)
C1 0.0248(8) 0.0175(6) 0.0161(7) 0.0020(6) 0.0091(6) 0.0007(5)
C2 0.0287(9) 0.0184(6) 0.0165(7) 0.0010(6) 0.0107(6) -0.0016(5)
C3 0.0241(8) 0.0197(7) 0.0225(8) 0.0012(6) 0.0110(7) -0.0009(6)
C4 0.0294(9) 0.0172(6) 0.0158(7) 0.0033(6) 0.0099(6) 0.0020(5)
C5 0.0245(8) 0.0182(6) 0.0212(7) 0.0027(6) 0.0103(7) 0.0015(6)
C6 0.0240(8) 0.0199(7) 0.0154(7) 0.0012(6) 0.0088(6) 0.0012(5)
C7 0.0283(9) 0.0188(7) 0.0278(8) 0.0016(6) 0.0112(7) -0.0021(6)
C8 0.0286(9) 0.0227(7) 0.0356(10) -0.0018(6) 0.0133(8) -0.0006(7)
C9 0.0257(9) 0.0316(8) 0.0244(8) 0.0025(7) 0.0115(7) 0.0035(7)
C10 0.0327(10) 0.0254(8) 0.0293(9) 0.0092(7) 0.0175(8) 0.0048(7)
C11 0.0348(10) 0.0178(7) 0.0263(8) 0.0033(6) 0.0159(7) 0.0018(6)
C12 0.0290(10) 0.0412(10) 0.0443(12) 0.0038(8) 0.0190(9) 0.0072(9)
C13 0.0197(8) 0.0280(8) 0.0260(8) 0.0004(6) 0.0066(7) -0.0001(7)
C14 0.0246(9) 0.0318(8) 0.0254(8) 0.0006(7) 0.0066(7) 0.0050(7)
C15 0.0270(9) 0.0374(9) 0.0237(8) 0.0020(7) 0.0083(7) 0.0040(7)
C16 0.0222(9) 0.0348(9) 0.0281(9) 0.0030(7) 0.0064(7) -0.0026(7)
C17 0.0265(9) 0.0282(8) 0.0381(10) 0.0001(7) 0.0125(8) -0.0001(7)
C18 0.0221(8) 0.0274(8) 0.0317(9) -0.0013(6) 0.0111(7) 0.0012(7)
C19 0.0365(11) 0.0414(10) 0.0337(10) 0.0048(8) 0.0130(9) -0.0035(8)
C20 0.0285(9) 0.0197(7) 0.0169(7) 0.0023(6) 0.0105(6) 0.0002(6)
C21 0.0354(10) 0.0204(7) 0.0254(8) -0.0007(6) 0.0140(7) 0.0004(6)
C22 0.0319(10) 0.0280(8) 0.0252(8) -0.0043(7) 0.0130(7) -0.0007(7)
C23 0.0311(9) 0.0290(8) 0.0191(8) 0.0028(7) 0.0116(7) -0.0006(6)
C24 0.0381(10) 0.0216(7) 0.0336(9) 0.0063(7) 0.0185(8) 0.0012(7)
C25 0.0331(10) 0.0205(7) 0.0295(9) -0.0013(6) 0.0149(8) 0.0004(6)
C26 0.0344(11) 0.0411(10) 0.0322(10) 0.0068(8) 0.0168(8) -0.0009(8)
C27 0.0178(8) 0.0248(7) 0.0242(8) 0.0014(6) 0.0051(6) -0.0021(6)
C28 0.0228(8) 0.0244(8) 0.0300(9) 0.0010(6) 0.0120(7) -0.0043(6)
C29 0.0254(9) 0.0257(8) 0.0373(10) -0.0005(6) 0.0133(8) -0.0007(7)
C30 0.0204(9) 0.0401(10) 0.0284(9) -0.0018(7) 0.0093(7) 0.0017(7)
C31 0.0254(9) 0.0430(10) 0.0236(8) 0.0032(7) 0.0097(7) -0.0056(7)
C32 0.0272(9) 0.0296(8) 0.0238(8) 0.0034(7) 0.0056(7) -0.0064(7)
C33 0.0358(11) 0.0524(12) 0.0406(12) -0.0050(9) 0.0198(9) 0.0083(10)

loop_
_atom_type_symbol
_atom_type_description
_atom_type_scat_dispersion_real
_atom_type_scat_dispersion_imag
_atom_type_scat_source
C C 0.0033 0.0016 'International Tables Vol C Tables 4.2.6.8 and 6.1.1.4'
H H 0.0000 0.0000 'International Tables Vol C Tables 4.2.6.8 and 6.1.1.4'
O O 0.0106 0.0060 'International Tables Vol C Tables 4.2.6.8 and 6.1.1.4'
S S 0.1246 0.1234 'International Tables Vol C Tables 4.2.6.8 and 6.1.1.4'

loop_
_geom_angle_atom_site_label_1
_geom_angle_atom_site_label_2
_geom_angle_atom_site_label_3
_geom_angle
O3 S1 O2 120.75(8)
O3 S1 O1 103.71(7)
O2 S1 O1 108.68(7)
O3 S1 C6 109.30(8)
O2 S1 C6 109.11(7)
O1 S1 C6 103.91(7)
O5 S2 O6 119.85(8)
O5 S2 O4 103.83(8)
O6 S2 O4 108.03(8)
O5 S2 C13 110.30(9)
O6 S2 C13 108.69(8)
O4 S2 C13 105.06(8)
O9 S3 O8 120.30(8)
O9 S3 O7 103.79(7)
O8 S3 O7 108.60(7)
O9 S3 C20 109.69(8)
O8 S3 C20 109.06(7)
O7 S3 C20 104.11(7)
O11 S4 O12 119.87(8)
O11 S4 O10 103.51(7)
O12 S4 O10 108.71(7)
O11 S4 C27 109.74(8)
O12 S4 C27 109.16(8)
O10 S4 C27 104.68(7)
C2 O1 S1 117.87(9)
C3 O4 S2 118.41(10)
C4 O7 S3 117.34(9)
C5 O10 S4 117.92(10)
C4 C1 C3 111.13(13)
C4 C1 C2 106.71(12)
C3 C1 C2 110.60(13)
C4 C1 C5 110.94(13)
C3 C1 C5 106.66(12)
C2 C1 C5 110.85(13)
O1 C2 C1 106.24(11)
O1 C2 H2B 110.5
C1 C2 H2B 110.5
O1 C2 H2C 110.5
C1 C2 H2C 110.5
H2B C2 H2C 108.7
O4 C3 C1 107.03(12)
O4 C3 H3B 110.3
C1 C3 H3B 110.3
O4 C3 H3C 110.3
C1 C3 H3C 110.3
H3B C3 H3C 108.6
O7 C4 C1 106.63(11)
O7 C4 H4A 110.4
C1 C4 H4A 110.4
O7 C4 H4B 110.4
C1 C4 H4B 110.4
H4A C4 H4B 108.6
O10 C5 C1 106.62(12)
O10 C5 H5B 110.4
C1 C5 H5B 110.4
O10 C5 H5C 110.4
C1 C5 H5C 110.4
H5B C5 H5C 108.6
C7 C6 C11 120.93(16)
C7 C6 S1 120.88(13)
C11 C6 S1 118.18(12)
C8 C7 C6 118.92(15)
C8 C7 H7A 120.5
C6 C7 H7A 120.5
C7 C8 C9 121.64(16)
C7 C8 H8B 119.2
C9 C8 H8B 119.2
C8 C9 C10 118.19(16)
C8 C9 C12 121.62(17)
C10 C9 C12 120.19(16)
C11 C10 C9 121.47(16)
C11 C10 H10A 119.3
C9 C10 H10A 119.3
C10 C11 C6 118.85(15)
C10 C11 H11B 120.6
C6 C11 H11B 120.6
C9 C12 H12B 109.5
C9 C12 H12C 109.5
H12B C12 H12C 109.5
C9 C12 H12D 109.5
H12B C12 H12D 109.5
H12C C12 H12D 109.5
C14 C13 C18 121.01(16)
C14 C13 S2 118.89(13)
C18 C13 S2 120.09(14)
C15 C14 C13 118.81(17)
C15 C14 H14A 120.6
C13 C14 H14A 120.6
C14 C15 C16 121.31(17)
C14 C15 H15A 119.3
C16 C15 H15A 119.3
C17 C16 C15 118.28(17)
C17 C16 C19 120.99(17)
C15 C16 C19 120.73(17)
C18 C17 C16 121.45(17)
C18 C17 H17A 119.3
C16 C17 H17A 119.3
C17 C18 C13 119.13(17)
C17 C18 H18A 120.4
C13 C18 H18A 120.4
C16 C19 H19A 109.5
C16 C19 H19B 109.5
H19A C19 H19B 109.5
C16 C19 H19C 109.5
H19A C19 H19C 109.5
H19B C19 H19C 109.5
C21 C20 C25 120.63(16)
C21 C20 S3 119.40(12)
C25 C20 S3 119.97(13)
C22 C21 C20 118.94(15)
C22 C21 H21A 120.5
C20 C21 H21A 120.5
C21 C22 C23 121.42(17)
C21 C22 H22A 119.3
C23 C22 H22A 119.3
C24 C23 C22 118.54(17)
C24 C23 C26 121.25(16)
C22 C23 C26 120.21(17)
C25 C24 C23 121.23(16)
C25 C24 H24A 119.4
C23 C24 H24A 119.4
C24 C25 C20 119.23(17)
C24 C25 H25A 120.4
C20 C25 H25A 120.4
C23 C26 H26A 109.5
C23 C26 H26B 109.5
H26A C26 H26B 109.5
C23 C26 H26C 109.5
H26A C26 H26C 109.5
H26B C26 H26C 109.5
C28 C27 C32 120.99(16)
C28 C27 S4 119.91(13)
C32 C27 S4 119.03(13)
C27 C28 C29 118.85(16)
C27 C28 H28A 120.6
C29 C28 H28A 120.6
C28 C29 C30 121.41(16)
C28 C29 H29A 119.3
C30 C29 H29A 119.3
C29 C30 C31 118.61(17)
C29 C30 C33 120.43(18)
C31 C30 C33 120.96(18)
C32 C31 C30 120.96(17)
C32 C31 H31A 119.5
C30 C31 H31A 119.5
C31 C32 C27 119.18(16)
C31 C32 H32A 120.4
C27 C32 H32A 120.4
C30 C33 H33A 109.5
C30 C33 H33B 109.5
H33A C33 H33B 109.5
C30 C33 H33C 109.5
H33A C33 H33C 109.5
H33B C33 H33C 109.5

loop_
_geom_bond_atom_site_label_1
_geom_bond_atom_site_label_2
_geom_bond_distance
S1 O3 1.4238(12)
S1 O2 1.4315(12)
S1 O1 1.5833(11)
S1 C6 1.7453(17)
S2 O5 1.4244(13)
S2 O6 1.4314(13)
S2 O4 1.5840(13)
S2 C13 1.7435(18)
S3 O9 1.4252(12)
S3 O8 1.4271(13)
S3 O7 1.5848(11)
S3 C20 1.7518(17)
S4 O11 1.4240(13)
S4 O12 1.4274(13)
S4 O10 1.5899(13)
S4 C27 1.7404(18)
O1 C2 1.4578(18)
O4 C3 1.458(2)
O7 C4 1.4546(18)
O10 C5 1.4559(19)
C1 C4 1.528(2)
C1 C3 1.530(2)
C1 C2 1.531(2)
C1 C5 1.531(2)
C2 H2B 0.97
C2 H2C 0.97
C3 H3B 0.97
C3 H3C 0.97
C4 H4A 0.97
C4 H4B 0.97
C5 H5B 0.97
C5 H5C 0.97
C6 C7 1.390(2)
C6 C11 1.394(2)
C7 C8 1.380(2)
C7 H7A 0.93
C8 C9 1.392(2)
C8 H8B 0.93
C9 C10 1.395(2)
C9 C12 1.503(3)
C10 C11 1.382(3)
C10 H10A 0.93
C11 H11B 0.93
C12 H12B 0.96
C12 H12C 0.96
C12 H12D 0.96
C13 C14 1.389(2)
C13 C18 1.392(2)
C14 C15 1.386(3)
C14 H14A 0.93
C15 C16 1.396(3)
C15 H15A 0.93
C16 C17 1.395(3)
C16 C19 1.508(3)
C17 C18 1.375(3)
C17 H17A 0.93
C18 H18A 0.93
C19 H19A 0.96
C19 H19B 0.96
C19 H19C 0.96
C20 C21 1.391(2)
C20 C25 1.393(2)
C21 C22 1.385(3)
C21 H21A 0.93
C22 C23 1.393(2)
C22 H22A 0.93
C23 C24 1.388(3)
C23 C26 1.502(3)
C24 C25 1.384(3)
C24 H24A 0.93
C25 H25A 0.93
C26 H26A 0.96
C26 H26B 0.96
C26 H26C 0.96
C27 C28 1.383(2)
C27 C32 1.391(2)
C28 C29 1.383(2)
C28 H28A 0.93
C29 C30 1.384(3)
C29 H29A 0.93
C30 C31 1.396(3)
C30 C33 1.506(3)
C31 C32 1.375(3)
C31 H31A 0.93
C32 H32A 0.93
C33 H33A 0.96
C33 H33B 0.96
C33 H33C 0.96

loop_
_geom_hbond_atom_site_label_D
_geom_hbond_atom_site_label_H
_geom_hbond_atom_site_label_A
_geom_hbond_site_symmetry_A
_geom_hbond_distance_DH
_geom_hbond_distance_HA
_geom_hbond_distance_DA
_geom_hbond_angle_DHA
_geom_hbond_publ_flag
C2 H2C O4 1_555 0.97 2.48 2.849(2) 102 y
C3 H3B O6 1_555 0.97 2.47 2.905(2) 107 y
C3 H3B O7 1_555 0.97 2.55 2.876(2) 100 y
C3 H3C O9 4_565 0.97 2.46 3.433(2) 175 y
C4 H4A O4 1_555 0.97 2.55 2.879(2) 100 y
C5 H5B O12 1_555 0.97 2.44 2.888(2) 107 y
C5 H5C O7 1_555 0.97 2.49 2.8396(19) 101 y
C7 H7A O2 1_555 0.93 2.58 2.937(2) 103 y
C8 H8B O11 3_566 0.93 2.52 3.140(2) 124 y
C10 H10A O6 4_565 0.93 2.41 3.257(2) 151 y
C18 H18A O6 1_555 0.93 2.59 2.932(2) 103 y
C22 H22A O12 4_566 0.93 2.52 3.154(2) 126 y
C25 H25A O8 1_555 0.93 2.56 2.924(2) 104 y
C28 H28A O12 1_555 0.93 2.54 2.905(2) 104 y
C29 H29A O8 2_546 0.93 2.42 3.334(2) 165 y
C31 H31A O12 4_566 0.93 2.53 3.209(2) 130 y

loop_
_geom_torsion_atom_site_label_1
_geom_torsion_atom_site_label_2
_geom_torsion_atom_site_label_3
_geom_torsion_atom_site_label_4
_geom_torsion
O3 S1 O1 C2 -170.85(11)
O2 S1 O1 C2 -41.20(13)
C6 S1 O1 C2 74.89(12)
O5 S2 O4 C3 -173.46(11)
O6 S2 O4 C3 -45.20(13)
C13 S2 O4 C3 70.68(13)
O9 S3 O7 C4 -176.31(12)
O8 S3 O7 C4 -47.20(13)
C20 S3 O7 C4 68.89(13)
O11 S4 O10 C5 -170.33(11)
O12 S4 O10 C5 -41.85(13)
C27 S4 O10 C5 74.70(12)
S1 O1 C2 C1 -175.72(10)
C4 C1 C2 O1 -173.83(13)
C3 C1 C2 O1 65.17(16)
C5 C1 C2 O1 -52.92(16)
S2 O4 C3 C1 154.00(10)
C4 C1 C3 O4 -60.20(16)
C2 C1 C3 O4 58.14(16)
C5 C1 C3 O4 178.76(12)
S3 O7 C4 C1 -179.78(10)
C3 C1 C4 O7 -60.81(16)
C2 C1 C4 O7 178.53(13)
C5 C1 C4 O7 57.68(16)
S4 O10 C5 C1 154.75(10)
C4 C1 C5 O10 62.45(15)
C3 C1 C5 O10 -176.39(12)
C2 C1 C5 O10 -55.93(15)
O3 S1 C6 C7 142.11(13)
O2 S1 C6 C7 8.11(16)
O1 S1 C6 C7 -107.68(14)
O3 S1 C6 C11 -37.20(15)
O2 S1 C6 C11 -171.20(12)
O1 S1 C6 C11 73.01(14)
C11 C6 C7 C8 -0.1(2)
S1 C6 C7 C8 -179.35(13)
C6 C7 C8 C9 -0.1(3)
C7 C8 C9 C10 0.2(3)
C7 C8 C9 C12 179.59(17)
C8 C9 C10 C11 -0.1(3)
C12 C9 C10 C11 -179.50(17)
C9 C10 C11 C6 0.0(3)
C7 C6 C11 C10 0.2(2)
S1 C6 C11 C10 179.46(13)
O5 S2 C13 C14 -27.60(17)
O6 S2 C13 C14 -160.86(14)
O4 S2 C13 C14 83.71(15)
O5 S2 C13 C18 151.46(14)
O6 S2 C13 C18 18.19(17)
O4 S2 C13 C18 -97.23(15)
C18 C13 C14 C15 -0.4(3)
S2 C13 C14 C15 178.62(14)
C13 C14 C15 C16 0.4(3)
C14 C15 C16 C17 -0.3(3)
C14 C15 C16 C19 179.71(18)
C15 C16 C17 C18 0.1(3)
C19 C16 C17 C18 -179.86(18)
C16 C17 C18 C13 -0.1(3)
C14 C13 C18 C17 0.3(3)
S2 C13 C18 C17 -178.76(14)
O9 S3 C20 C21 -37.17(15)
O8 S3 C20 C21 -170.84(13)
O7 S3 C20 C21 73.38(14)
O9 S3 C20 C25 142.69(14)
O8 S3 C20 C25 9.02(16)
O7 S3 C20 C25 -106.76(14)
C25 C20 C21 C22 -1.1(3)
S3 C20 C21 C22 178.76(13)
C20 C21 C22 C23 0.3(3)
C21 C22 C23 C24 0.5(3)
C21 C22 C23 C26 -178.59(17)
C22 C23 C24 C25 -0.4(3)
C26 C23 C24 C25 178.66(16)
C23 C24 C25 C20 -0.4(3)
C21 C20 C25 C24 1.2(3)
S3 C20 C25 C24 -178.69(13)
O11 S4 C27 C28 138.81(14)
O12 S4 C27 C28 5.58(17)
O10 S4 C27 C28 -110.67(14)
O11 S4 C27 C32 -38.17(16)
O12 S4 C27 C32 -171.40(14)
O10 S4 C27 C32 72.35(15)
C32 C27 C28 C29 0.0(3)
S4 C27 C28 C29 -176.92(14)
C27 C28 C29 C30 -0.2(3)
C28 C29 C30 C31 0.5(3)
C28 C29 C30 C33 -179.33(18)
C29 C30 C31 C32 -0.6(3)
C33 C30 C31 C32 179.26(18)
C30 C31 C32 C27 0.4(3)
C28 C27 C32 C31 -0.1(3)
S4 C27 C32 C31 176.88(14)

loop_
_cod_related_entry_id
_cod_related_entry_database
_cod_related_entry_code
1 ChemSpider 266487
